data_4125328
loop_
_publ_author_name
'Zhang, Xin'
'Zhang, Xu'
'Johnson, Jacob A.'
'Chen, Yu-Sheng'
'Zhang, Jian'

_publ_section_title
;
 Highly Porous Zirconium Metal-Organic Frameworks with \b-UH3-like
 Topology Based on Elongated Tetrahedral Linkers
;
_journal_coden_ASTM JACSAT
_journal_issue 27
_journal_name_full 'Journal of the American Chemical Society'
_journal_page_first 8380
_journal_page_last 8383
_journal_paper_doi 10.1021/jacs.6b04608
_journal_volume 138
_journal_year 2016
_chemical_formula_sum 'C360 H96 B6 F84 O57 Zr13'
_chemical_formula_weight 8179.09
_space_group_IT_number 223
_symmetry_cell_setting cubic
_symmetry_space_group_name_Hall '-P 4n 2 3'
_symmetry_space_group_name_H-M 'P m -3 n'
_atom_sites_solution_hydrogens geom
_atom_sites_solution_primary direct
_atom_sites_solution_secondary difmap
_audit_creation_method SHELXL-97
_cell_angle_alpha 90.00
_cell_angle_beta 90.00
_cell_angle_gamma 90.00
_cell_formula_units_Z 4
_cell_length_a 49.365(3)
_cell_length_b 49.365(3)
_cell_length_c 49.365(3)
_cell_measurement_reflns_used 9215
_cell_measurement_temperature 296(2)
_cell_measurement_theta_max 16.601
_cell_measurement_theta_min 4.314
_cell_volume 120298(13)
_computing_structure_refinement 'SHELXL-97 (Sheldrick, 1997)'
_computing_structure_solution 'SHELXS-97 (Sheldrick, 1990)'
_diffrn_ambient_temperature 296(2)
_diffrn_measured_fraction_theta_full 0.993
_diffrn_measured_fraction_theta_max 0.993
_diffrn_measurement_device_type 'Bruker APEX-II CCD'
_diffrn_measurement_method '\f and \w scans'
_diffrn_radiation_monochromator graphite
_diffrn_radiation_source Synchrotron
_diffrn_radiation_type Synchrotron
_diffrn_radiation_wavelength 0.41328
_diffrn_reflns_av_R_equivalents 0.1654
_diffrn_reflns_av_sigmaI/netI 0.0418
_diffrn_reflns_limit_h_max 44
_diffrn_reflns_limit_h_min -41
_diffrn_reflns_limit_k_max 44
_diffrn_reflns_limit_k_min -40
_diffrn_reflns_limit_l_max 29
_diffrn_reflns_limit_l_min -44
_diffrn_reflns_number 385503
_diffrn_reflns_theta_full 10.82
_diffrn_reflns_theta_max 10.82
_diffrn_reflns_theta_min 0.59
_exptl_absorpt_coefficient_mu 0.175
_exptl_absorpt_correction_T_max 0.9176
_exptl_absorpt_correction_T_min 0.9176
_exptl_absorpt_correction_type multi-scan
_exptl_crystal_colour 'Light Yellow'
_exptl_crystal_density_diffrn 0.452
_exptl_crystal_density_method 'not measured'
_exptl_crystal_description Block
_exptl_crystal_F_000 16072
_exptl_crystal_size_max 0.50
_exptl_crystal_size_mid 0.50
_exptl_crystal_size_min 0.50
_refine_diff_density_max 0.620
_refine_diff_density_min -0.769
_refine_diff_density_rms 0.145
_refine_ls_extinction_coef 0.00086(12)
_refine_ls_extinction_expression Fc^*^=kFc[1+0.001xFc^2^\l^3^/sin(2\q)]^-1/4^
_refine_ls_extinction_method SHELXL
_refine_ls_goodness_of_fit_ref 1.555
_refine_ls_hydrogen_treatment mixed
_refine_ls_matrix_type full
_refine_ls_number_parameters 413
_refine_ls_number_reflns 8236
_refine_ls_number_restraints 330
_refine_ls_restrained_S_all 1.582
_refine_ls_R_factor_all 0.1812
_refine_ls_R_factor_gt 0.1365
_refine_ls_shift/su_max 0.000
_refine_ls_shift/su_mean 0.000
_refine_ls_structure_factor_coef Fsqd
_refine_ls_weighting_details 'calc w=1/[\s^2^(Fo^2^)+(0.1100P)^2^+60.0000P] where P=(Fo^2^+2Fc^2^)/3'
_refine_ls_weighting_scheme calc
_refine_ls_wR_factor_gt 0.3015
_refine_ls_wR_factor_ref 0.3245
_reflns_number_gt 5823
_reflns_number_total 8236
_reflns_threshold_expression >2sigma(I)
_cod_data_source_file ja6b04608_si_003.cif
_cod_data_source_block NPF-201
_cod_depositor_comments
;
The following automatic conversions were performed:

'_symmetry_cell_setting' value 'Cubic' changed to 'cubic' according
to the built-in table from CIF Core dictionary named 'cif_core.dic'
version 2.4.1 from 2010-06-29.

Automatic conversion script
Id: cif_fix_values 4624 2016-04-14 12:54:50Z antanas 
;
_cod_original_cell_volume 120297(11)
_cod_original_sg_symbol_H-M Pm-3n
_cod_database_code 4125328

loop_
_symmetry_equiv_pos_as_xyz
'x, y, z'
'-x, -y, z'
'-x, y, -z'
'x, -y, -z'
'z, x, y'
'z, -x, -y'
'-z, -x, y'
'-z, x, -y'
'y, z, x'
'-y, z, -x'
'y, -z, -x'
'-y, -z, x'
'y+1/2, x+1/2, -z+1/2'
'-y+1/2, -x+1/2, -z+1/2'
'y+1/2, -x+1/2, z+1/2'
'-y+1/2, x+1/2, z+1/2'
'x+1/2, z+1/2, -y+1/2'
'-x+1/2, z+1/2, y+1/2'
'-x+1/2, -z+1/2, -y+1/2'
'x+1/2, -z+1/2, y+1/2'
'z+1/2, y+1/2, -x+1/2'
'z+1/2, -y+1/2, x+1/2'
'-z+1/2, y+1/2, x+1/2'
'-z+1/2, -y+1/2, -x+1/2'
'-x, -y, -z'
'x, y, -z'
'x, -y, z'
'-x, y, z'
'-z, -x, -y'
'-z, x, y'
'z, x, -y'
'z, -x, y'
'-y, -z, -x'
'y, -z, x'
'-y, z, x'
'y, z, -x'
'-y-1/2, -x-1/2, z-1/2'
'y-1/2, x-1/2, z-1/2'
'-y-1/2, x-1/2, -z-1/2'
'y-1/2, -x-1/2, -z-1/2'
'-x-1/2, -z-1/2, y-1/2'
'x-1/2, -z-1/2, -y-1/2'
'x-1/2, z-1/2, y-1/2'
'-x-1/2, z-1/2, -y-1/2'
'-z-1/2, -y-1/2, x-1/2'
'-z-1/2, y-1/2, -x-1/2'
'z-1/2, -y-1/2, -x-1/2'
'z-1/2, y-1/2, x-1/2'

loop_
_atom_site_label
_atom_site_type_symbol
_atom_site_fract_x
_atom_site_fract_y
_atom_site_fract_z
_atom_site_U_iso_or_equiv
_atom_site_adp_type
_atom_site_occupancy
_atom_site_symmetry_multiplicity
_atom_site_calc_flag
_atom_site_refinement_flags
_atom_site_disorder_assembly
_atom_site_disorder_group
Zr1 Zr 0.2500 0.464397(16) -0.035603(16) 0.1062(6) Uani 1 2 d S . .
Zr2 Zr 0.19962(4) 0.5000 0.0000 0.1164(8) Uani 1 4 d S . .
Zr3 Zr -0.02701(6) 0.97299(6) 0.02701(6) 0.500(4) Uani 1 3 d SU . .
O1 O 0.22216(17) 0.46032(17) 0.0000 0.128(3) Uani 1 2 d S . .
O2 O 0.27268(18) 0.46781(17) 0.0000 0.129(3) Uani 1 2 d S . .
O3 O 0.25187(16) 0.42023(15) -0.02423(17) 0.153(3) Uani 1 1 d . . .
O4 O 0.21111(18) 0.44804(17) -0.05269(15) 0.155(3) Uani 1 1 d . . .
O5 O 0.17675(18) 0.52756(16) 0.02887(18) 0.165(3) Uani 1 1 d . . .
O6 O 0.0178(8) 0.9566(6) 0.0000 0.294(8) Uani 0.50 2 d SPU . .
O7 O -0.0198(7) 0.9297(9) 0.0400(7) 0.499(16) Uani 0.50 1 d PDU . .
C1 C 0.2529(4) 0.4093(5) 0.0000 0.167(7) Uani 1 2 d S . .
C2 C 0.2617(4) 0.3789(4) 0.0000 0.168(7) Uani 1 2 d SD . .
C3 C 0.2660(4) 0.3652(3) 0.0259(3) 0.248(9) Uani 1 1 d D . .
H3 H 0.2656 0.3746 0.0423 0.298 Uiso 1 1 calc R . .
C4 C 0.2707(5) 0.3377(3) 0.0250(3) 0.298(12) Uani 1 1 d D . .
H4 H 0.2722 0.3277 0.0409 0.357 Uiso 1 1 calc R . .
C5 C 0.2732(6) 0.3249(4) 0.0000 0.252(13) Uani 1 2 d SD . .
C6 C 0.2783(7) 0.2963(4) 0.0000 0.274(14) Uani 1 2 d SD . .
C7 C 0.2856(5) 0.2732(4) 0.0000 0.259(13) Uani 1 2 d SD . .
C8 C 0.2937(6) 0.2481(5) 0.0000 0.276(11) Uani 1 2 d SDU . .
C9 C 0.2952(5) 0.2308(4) 0.0219(4) 0.318(10) Uani 1 1 d DU . .
C10 C 0.1869(3) 0.5460(4) 0.0462(4) 0.224(8) Uani 1 1 d DU . .
C11 C 0.16540(19) 0.5595(2) 0.0622(2) 0.224(6) Uani 1 1 d GDU . .
C12 C 0.17235(18) 0.5782(3) 0.0821(2) 0.269(7) Uani 1 1 d GDU . .
H12 H 0.1904 0.5808 0.0867 0.323 Uiso 1 1 calc R . .
C13 C 0.1523(3) 0.5929(2) 0.0953(2) 0.288(8) Uani 1 1 d GU . .
H13 H 0.1569 0.6053 0.1086 0.346 Uiso 1 1 calc R . .
C14 C 0.1252(2) 0.5889(2) 0.0885(3) 0.280(8) Uani 1 1 d GDU . .
C15 C 0.11826(17) 0.5702(3) 0.0686(3) 0.275(7) Uani 1 1 d GU . .
H15 H 0.1002 0.5676 0.0641 0.330 Uiso 1 1 calc R . .
C16 C 0.1384(2) 0.5555(2) 0.0555(2) 0.256(7) Uani 1 1 d GDU . .
H16 H 0.1337 0.5431 0.0421 0.307 Uiso 1 1 calc R . .
C17 C 0.1043(4) 0.6052(4) 0.1016(4) 0.278(9) Uani 1 1 d D . .
C18 C 0.0876(4) 0.6190(4) 0.1118(5) 0.308(9) Uani 1 1 d DU . .
C19 C 0.0666(2) 0.6370(3) 0.1228(3) 0.277(7) Uani 1 1 d GDU . .
C20 C 0.0568(3) 0.6317(2) 0.1486(3) 0.323(9) Uani 1 1 d GDU . .
C21 C 0.0364(3) 0.6478(3) 0.1596(2) 0.275(8) Uani 1 1 d GDU . .
C22 C 0.02595(19) 0.6693(2) 0.1446(2) 0.190(5) Uani 1 1 d GDU . .
C23 C 0.0358(3) 0.6746(2) 0.1188(2) 0.287(8) Uani 1 1 d GDU . .
C24 C 0.0561(3) 0.6584(3) 0.1079(2) 0.310(9) Uani 1 1 d GDU . .
C25 C 0.0000 0.7162(4) 0.1476(5) 0.224(8) Uani 1 2 d SDU . .
C26 C 0.0213(3) 0.7332(3) 0.1427(4) 0.320(9) Uani 1 1 d DU . .
C27 C 0.0213(3) 0.7596(4) 0.1351(5) 0.361(10) Uani 1 1 d DU . .
C28 C 0.0000 0.7757(5) 0.1291(7) 0.369(13) Uani 1 2 d SDU . .
C29 C 0.0000 0.8019(5) 0.1151(6) 0.339(16) Uani 1 2 d SD . .
C30 C 0.0000 0.8209(7) 0.1000(9) 0.52(2) Uani 1 2 d SDU . .
C31 C 0.0000 0.8471(6) 0.0857(11) 0.511(18) Uani 1 2 d SDU . .
C32 C -0.0236(4) 0.8621(4) 0.0863(7) 0.507(14) Uani 1 1 d DU . .
H32 H -0.0389 0.8561 0.0954 0.609 Uiso 1 1 calc R . .
C33 C -0.0232(3) 0.8866(5) 0.0726(7) 0.486(14) Uani 1 1 d DU . .
H33 H -0.0398 0.8948 0.0688 0.583 Uiso 1 1 calc R . .
C34 C 0.0000 0.8995(6) 0.0643(12) 0.479(16) Uani 1 2 d SDU . .
C35 C 0.0228(3) 0.6975(4) 0.2040(3) 0.254(8) Uani 1 1 d DU . .
C36 C 0.0000 0.9274(5) 0.0532(9) 0.439(17) Uani 1 2 d SDU . .
C37 C 0.0000 0.6932(4) 0.1886(3) 0.175(6) Uani 1 2 d SDU . .
F1 F 0.0277(4) 0.6434(3) 0.1826(3) 0.462(11) Uani 1 1 d DU . .
B1 B 0.0000 0.6873(4) 0.1557(3) 0.147(7) Uani 1 2 d SDU . .
F2 F 0.0658(4) 0.6117(4) 0.1633(3) 0.508(13) Uani 1 1 d DU . .
F3 F 0.0675(5) 0.6610(5) 0.0841(3) 0.357(13) Uani 0.50 1 d PDU . .
F4 F 0.0258(6) 0.6910(6) 0.1040(3) 0.409(17) Uani 0.50 1 d PDU . .
F5 F 0.0459(3) 0.7203(3) 0.1428(6) 0.543(15) Uani 1 1 d DU . .
F6 F 0.0451(4) 0.7737(3) 0.1310(5) 0.547(14) Uani 1 1 d DU . .
F7 F 0.0461(2) 0.6923(5) 0.1915(3) 0.466(13) Uani 1 1 d U . .
F8 F 0.2937(5) 0.2454(3) 0.0453(3) 0.524(14) Uani 1 1 d U . .

loop_
_atom_site_aniso_label
_atom_site_aniso_U_11
_atom_site_aniso_U_22
_atom_site_aniso_U_33
_atom_site_aniso_U_23
_atom_site_aniso_U_13
_atom_site_aniso_U_12
Zr1 0.1179(10) 0.1004(7) 0.1004(7) -0.0045(6) -0.0029(5) 0.0029(5)
Zr2 0.1130(14) 0.1079(14) 0.1283(15) 0.000 0.000 0.000
Zr3 0.500(4) 0.500(4) 0.500(4) 0.129(3) 0.129(3) -0.129(3)
O1 0.122(7) 0.124(7) 0.137(7) 0.000 0.000 0.004(6)
O2 0.127(7) 0.113(7) 0.147(8) 0.000 0.000 0.033(6)
O3 0.184(7) 0.112(5) 0.164(7) 0.005(5) 0.043(6) -0.002(5)
O4 0.162(7) 0.170(7) 0.134(6) 0.003(5) -0.007(6) -0.042(6)
O5 0.183(7) 0.138(7) 0.175(8) 0.029(5) 0.062(6) 0.039(5)
O6 0.578(19) 0.24(3) 0.059(11) 0.000 0.000 -0.129(19)
O7 0.37(4) 0.65(2) 0.48(4) 0.41(3) -0.037(18) -0.09(2)
C1 0.179(17) 0.17(2) 0.147(19) 0.000 0.000 -0.024(16)
C2 0.185(17) 0.099(15) 0.22(2) 0.000 0.000 0.017(12)
C3 0.39(2) 0.182(16) 0.171(14) 0.030(12) 0.016(15) 0.126(16)
C4 0.49(3) 0.119(13) 0.29(2) 0.012(15) 0.04(2) 0.110(17)
C5 0.29(3) 0.16(3) 0.30(4) 0.000 0.000 0.10(2)
C6 0.43(4) 0.114(17) 0.27(3) 0.000 0.000 0.06(2)
C7 0.33(3) 0.112(17) 0.33(3) 0.000 0.000 0.10(2)
C8 0.45(3) 0.139(18) 0.241(13) 0.000 0.000 0.18(2)
C9 0.55(3) 0.172(16) 0.231(15) 0.009(9) 0.070(18) 0.234(17)
C10 0.206(14) 0.221(18) 0.243(18) -0.035(12) -0.003(14) 0.115(15)
C11 0.191(10) 0.238(15) 0.242(15) -0.076(9) 0.023(11) 0.040(11)
C12 0.193(11) 0.315(19) 0.300(19) -0.139(12) 0.028(12) 0.026(12)
C13 0.218(13) 0.339(18) 0.308(17) -0.145(13) 0.057(14) 0.030(15)
C14 0.216(12) 0.322(19) 0.303(19) -0.137(12) 0.070(15) 0.057(15)
C15 0.209(11) 0.286(19) 0.33(2) -0.123(13) 0.034(12) 0.057(12)
C16 0.185(10) 0.288(16) 0.295(16) -0.126(12) 0.030(12) 0.047(13)
C17 0.28(2) 0.28(2) 0.27(2) -0.061(16) 0.090(16) 0.065(17)
C18 0.30(2) 0.31(2) 0.31(2) -0.071(16) 0.074(15) 0.099(14)
C19 0.310(18) 0.269(17) 0.253(14) -0.041(11) 0.097(13) 0.087(12)
C20 0.40(2) 0.33(2) 0.247(16) 0.002(13) 0.097(14) 0.147(14)
C21 0.343(19) 0.319(19) 0.163(12) 0.008(11) 0.071(12) 0.127(13)
C22 0.233(12) 0.218(13) 0.121(8) -0.031(7) 0.039(9) 0.020(9)
C23 0.355(19) 0.348(19) 0.157(12) 0.007(11) 0.116(12) 0.158(13)
C24 0.34(2) 0.38(2) 0.216(14) -0.008(12) 0.108(13) 0.152(14)
C25 0.230(14) 0.138(14) 0.30(2) -0.076(16) 0.000 0.000
C26 0.283(15) 0.162(13) 0.51(2) -0.027(18) -0.004(18) -0.031(9)
C27 0.343(18) 0.186(15) 0.55(3) 0.02(2) 0.03(2) -0.039(10)
C28 0.41(2) 0.20(2) 0.50(4) 0.04(3) 0.000 0.000
C29 0.34(4) 0.28(4) 0.40(5) 0.06(3) 0.000 0.000
C30 0.58(5) 0.34(4) 0.63(5) 0.25(4) 0.000 0.000
C31 0.57(4) 0.32(3) 0.64(4) 0.25(3) 0.000 0.000
C32 0.56(3) 0.34(3) 0.62(3) 0.26(2) 0.00(2) -0.004(16)
C33 0.50(3) 0.36(3) 0.60(3) 0.27(2) 0.03(2) -0.008(17)
C34 0.45(3) 0.44(3) 0.55(4) 0.29(3) 0.000 0.000
C35 0.168(11) 0.45(2) 0.147(12) -0.110(15) -0.007(8) -0.010(16)
C36 0.37(4) 0.50(3) 0.44(4) 0.37(3) 0.000 0.000
C37 0.157(10) 0.239(16) 0.131(11) -0.081(13) 0.000 0.000
F1 0.65(2) 0.454(17) 0.288(13) 0.160(13) 0.240(15) 0.309(17)
B1 0.176(17) 0.148(16) 0.117(10) -0.045(13) 0.000 0.000
F2 0.64(3) 0.52(2) 0.363(16) 0.126(14) 0.213(18) 0.37(2)
F3 0.41(3) 0.47(3) 0.191(15) -0.017(14) 0.142(16) 0.24(2)
F4 0.57(4) 0.51(3) 0.148(13) 0.083(14) 0.181(18) 0.33(3)
F5 0.230(11) 0.345(16) 1.05(4) 0.29(2) -0.07(2) -0.044(10)
F6 0.406(18) 0.301(15) 0.93(4) 0.16(2) 0.06(2) -0.094(13)
F7 0.153(7) 0.96(4) 0.281(13) -0.227(19) 0.018(8) -0.026(15)
F8 1.04(4) 0.293(13) 0.243(11) -0.032(9) 0.083(18) 0.316(19)

loop_
_atom_type_symbol
_atom_type_description
_atom_type_scat_dispersion_real
_atom_type_scat_dispersion_imag
_atom_type_scat_source
C C 0.0000 0.0000 'International Tables Vol C Tables 4.2.6.8 and 6.1.1.4'
H H 0.0000 0.0000 'International Tables Vol C Tables 4.2.6.8 and 6.1.1.4'
B B 0.0000 0.0000 'International Tables Vol C Tables 4.2.6.8 and 6.1.1.4'
O O 0.0020 0.0020 'International Tables Vol C Tables 4.2.6.8 and 6.1.1.4'
F F 0.0040 0.0030 'International Tables Vol C Tables 4.2.6.8 and 6.1.1.4'
Zr Zr 0.1860 1.6070 'International Tables Vol C Tables 4.2.6.8 and 6.1.1.4'

loop_
_geom_angle_atom_site_label_1
_geom_angle_atom_site_label_2
_geom_angle_atom_site_label_3
_geom_angle
_geom_angle_site_symmetry_1
_geom_angle_site_symmetry_3
O2 Zr1 O2 98.7(4) 41_665 .
O2 Zr1 O1 71.1(3) 41_665 41_665
O2 Zr1 O1 71.6(3) . 41_665
O2 Zr1 O1 71.6(3) 41_665 .
O2 Zr1 O1 71.1(3) . .
O1 Zr1 O1 121.2(4) 41_665 .
O2 Zr1 O4 82.8(3) 41_665 .
O2 Zr1 O4 143.3(3) . .
O1 Zr1 O4 140.6(3) 41_665 .
O1 Zr1 O4 74.8(3) . .
O2 Zr1 O4 143.3(3) 41_665 18_554
O2 Zr1 O4 82.8(3) . 18_554
O1 Zr1 O4 74.8(3) 41_665 18_554
O1 Zr1 O4 140.6(3) . 18_554
O4 Zr1 O4 117.4(5) . 18_554
O2 Zr1 O3 144.6(3) 41_665 .
O2 Zr1 O3 81.2(3) . .
O1 Zr1 O3 139.1(3) 41_665 .
O1 Zr1 O3 75.1(3) . .
O4 Zr1 O3 77.3(3) . .
O4 Zr1 O3 72.0(3) 18_554 .
O2 Zr1 O3 81.2(3) 41_665 18_554
O2 Zr1 O3 144.6(3) . 18_554
O1 Zr1 O3 75.1(3) 41_665 18_554
O1 Zr1 O3 139.1(3) . 18_554
O4 Zr1 O3 72.0(3) . 18_554
O4 Zr1 O3 77.3(3) 18_554 18_554
O3 Zr1 O3 118.9(4) . 18_554
O2 Zr1 Zr1 85.4(2) 41_665 26
O2 Zr1 Zr1 32.8(2) . 26
O1 Zr1 Zr1 95.2(2) 41_665 26
O1 Zr1 Zr1 38.32(18) . 26
O4 Zr1 Zr1 112.0(2) . 26
O4 Zr1 Zr1 111.1(2) 18_554 26
O3 Zr1 Zr1 75.6(2) . 26
O3 Zr1 Zr1 165.4(2) 18_554 26
O2 Zr1 Zr1 32.8(2) 41_665 27_565
O2 Zr1 Zr1 85.4(2) . 27_565
O1 Zr1 Zr1 38.32(18) 41_665 27_565
O1 Zr1 Zr1 95.2(2) . 27_565
O4 Zr1 Zr1 111.1(2) . 27_565
O4 Zr1 Zr1 112.1(2) 18_554 27_565
O3 Zr1 Zr1 165.4(2) . 27_565
O3 Zr1 Zr1 75.6(2) 18_554 27_565
Zr1 Zr1 Zr1 90.0 26 27_565
O2 Zr1 Zr2 85.3(2) 41_665 41_665
O2 Zr1 Zr2 32.9(2) . 41_665
O1 Zr1 Zr2 38.6(2) 41_665 41_665
O1 Zr1 Zr2 94.98(19) . 41_665
O4 Zr1 Zr2 166.3(2) . 41_665
O4 Zr1 Zr2 76.3(2) 18_554 41_665
O3 Zr1 Zr2 109.3(2) . 41_665
O3 Zr1 Zr2 112.83(18) 18_554 41_665
Zr1 Zr1 Zr2 60.010(14) 26 41_665
Zr1 Zr1 Zr2 60.010(14) 27_565 41_665
O2 Zr1 Zr2 32.9(2) 41_665 .
O2 Zr1 Zr2 85.3(2) . .
O1 Zr1 Zr2 94.98(19) 41_665 .
O1 Zr1 Zr2 38.6(2) . .
O4 Zr1 Zr2 76.3(2) . .
O4 Zr1 Zr2 166.3(2) 18_554 .
O3 Zr1 Zr2 112.83(18) . .
O3 Zr1 Zr2 109.3(2) 18_554 .
Zr1 Zr1 Zr2 60.010(14) 26 .
Zr1 Zr1 Zr2 60.010(14) 27_565 .
Zr2 Zr1 Zr2 90.03(5) 41_665 .
O2 Zr2 O2 98.6(4) 19 41_665
O2 Zr2 O1 71.21(16) 19 27_565
O2 Zr2 O1 71.21(16) 41_665 27_565
O2 Zr2 O1 71.21(16) 19 .
O2 Zr2 O1 71.21(16) 41_665 .
O1 Zr2 O1 120.8(4) 27_565 .
O2 Zr2 O5 81.3(3) 19 27_565
O2 Zr2 O5 143.1(2) 41_665 27_565
O1 Zr2 O5 140.0(2) 27_565 27_565
O1 Zr2 O5 74.0(3) . 27_565
O2 Zr2 O5 81.3(3) 19 .
O2 Zr2 O5 143.1(2) 41_665 .
O1 Zr2 O5 74.0(3) 27_565 .
O1 Zr2 O5 140.0(2) . .
O5 Zr2 O5 73.6(4) 27_565 .
O2 Zr2 O5 143.1(2) 19 26
O2 Zr2 O5 81.3(3) 41_665 26
O1 Zr2 O5 74.0(3) 27_565 26
O1 Zr2 O5 140.0(2) . 26
O5 Zr2 O5 120.4(5) 27_565 26
O5 Zr2 O5 77.7(4) . 26
O2 Zr2 O5 143.1(2) 19 4_565
O2 Zr2 O5 81.3(3) 41_665 4_565
O1 Zr2 O5 140.0(2) 27_565 4_565
O1 Zr2 O5 74.0(3) . 4_565
O5 Zr2 O5 77.7(4) 27_565 4_565
O5 Zr2 O5 120.4(5) . 4_565
O5 Zr2 O5 73.6(4) 26 4_565
O2 Zr2 Zr1 32.84(9) 19 4_565
O2 Zr2 Zr1 85.28(19) 41_665 4_565
O1 Zr2 Zr1 38.38(13) 27_565 4_565
O1 Zr2 Zr1 94.9(2) . 4_565
O5 Zr2 Zr1 109.7(2) 27_565 4_565
O5 Zr2 Zr1 74.8(3) . 4_565
O5 Zr2 Zr1 111.5(2) 26 4_565
O5 Zr2 Zr1 164.8(3) 4_565 4_565
O2 Zr2 Zr1 32.84(9) 19 26
O2 Zr2 Zr1 85.28(19) 41_665 26
O1 Zr2 Zr1 94.9(2) 27_565 26
O1 Zr2 Zr1 38.38(13) . 26
O5 Zr2 Zr1 74.8(3) 27_565 26
O5 Zr2 Zr1 109.7(2) . 26
O5 Zr2 Zr1 164.8(3) 26 26
O5 Zr2 Zr1 111.5(2) 4_565 26
Zr1 Zr2 Zr1 59.98(3) 4_565 26
O2 Zr2 Zr1 85.28(19) 19 .
O2 Zr2 Zr1 32.84(8) 41_665 .
O1 Zr2 Zr1 94.9(2) 27_565 .
O1 Zr2 Zr1 38.38(13) . .
O5 Zr2 Zr1 111.5(2) 27_565 .
O5 Zr2 Zr1 164.8(3) . .
O5 Zr2 Zr1 109.7(2) 26 .
O5 Zr2 Zr1 74.8(3) 4_565 .
Zr1 Zr2 Zr1 89.96(5) 4_565 .
Zr1 Zr2 Zr1 59.98(3) 26 .
O2 Zr2 Zr1 85.28(19) 19 27_565
O2 Zr2 Zr1 32.84(9) 41_665 27_565
O1 Zr2 Zr1 38.38(13) 27_565 27_565
O1 Zr2 Zr1 94.9(2) . 27_565
O5 Zr2 Zr1 164.8(3) 27_565 27_565
O5 Zr2 Zr1 111.5(2) . 27_565
O5 Zr2 Zr1 74.8(3) 26 27_565
O5 Zr2 Zr1 109.7(2) 4_565 27_565
Zr1 Zr2 Zr1 59.98(3) 4_565 27_565
Zr1 Zr2 Zr1 89.97(5) 26 27_565
Zr1 Zr2 Zr1 59.98(3) . 27_565
O6 Zr3 O6 108.6(13) 29_566 9_465
O6 Zr3 O6 108.6(13) 29_566 3
O6 Zr3 O6 108.6(13) 9_465 3
O6 Zr3 O7 73.6(15) 29_566 8_566
O6 Zr3 O7 89.7(15) 9_465 8_566
O6 Zr3 O7 159.0(13) 3 8_566
O6 Zr3 O7 159.0(13) 29_566 11_465
O6 Zr3 O7 73.6(15) 9_465 11_465
O6 Zr3 O7 89.7(15) 3 11_465
O7 Zr3 O7 85.7(17) 8_566 11_465
O6 Zr3 O7 89.7(15) 29_566 .
O6 Zr3 O7 159.0(13) 9_465 .
O6 Zr3 O7 73.6(15) 3 .
O7 Zr3 O7 85.7(17) 8_566 .
O7 Zr3 O7 85.7(16) 11_465 .
O6 Zr3 Zr3 73.8(14) 29_566 27_575
O6 Zr3 Zr3 34.9(7) 9_465 27_575
O6 Zr3 Zr3 119.9(10) 3 27_575
O7 Zr3 Zr3 81.0(9) 8_566 27_575
O7 Zr3 Zr3 106.5(11) 11_465 27_575
O7 Zr3 Zr3 161.1(9) . 27_575
O6 Zr3 Zr3 34.9(7) 29_566 28
O6 Zr3 Zr3 119.9(10) 9_465 28
O6 Zr3 Zr3 73.7(14) 3 28
O7 Zr3 Zr3 106.5(11) 8_566 28
O7 Zr3 Zr3 161.1(9) 11_465 28
O7 Zr3 Zr3 81.0(9) . 28
Zr3 Zr3 Zr3 90.000(1) 27_575 28
O6 Zr3 Zr3 119.9(10) 29_566 26
O6 Zr3 Zr3 73.7(14) 9_465 26
O6 Zr3 Zr3 34.9(7) 3 26
O7 Zr3 Zr3 161.1(9) 8_566 26
O7 Zr3 Zr3 81.0(9) 11_465 26
O7 Zr3 Zr3 106.5(11) . 26
Zr3 Zr3 Zr3 90.000(1) 27_575 26
Zr3 Zr3 Zr3 90.000(1) 28 26
O6 Zr3 O6 38.5(17) 29_566 31_566
O6 Zr3 O6 70.1(11) 9_465 31_566
O6 Zr3 O6 121.0(19) 3 31_566
O7 Zr3 O6 74.2(13) 8_566 31_566
O7 Zr3 O6 138.1(11) 11_465 31_566
O7 Zr3 O6 127.6(9) . 31_566
Zr3 Zr3 O6 35.2(4) 27_575 31_566
Zr3 Zr3 O6 60.5(4) 28 31_566
Zr3 Zr3 O6 107.4(6) 26 31_566
O6 Zr3 O6 70.1(11) 29_566 .
O6 Zr3 O6 121.0(19) 9_465 .
O6 Zr3 O6 38.5(17) 3 .
O7 Zr3 O6 138.1(11) 8_566 .
O7 Zr3 O6 127.6(9) 11_465 .
O7 Zr3 O6 74.2(13) . .
Zr3 Zr3 O6 107.4(6) 27_575 .
Zr3 Zr3 O6 35.2(4) 28 .
Zr3 Zr3 O6 60.5(4) 26 .
O6 Zr3 O6 89.4(8) 31_566 .
O6 Zr3 O6 121.0(19) 29_566 11_465
O6 Zr3 O6 38.5(17) 9_465 11_465
O6 Zr3 O6 70.1(11) 3 11_465
O7 Zr3 O6 127.6(9) 8_566 11_465
O7 Zr3 O6 74.2(13) 11_465 11_465
O7 Zr3 O6 138.1(11) . 11_465
Zr3 Zr3 O6 60.5(4) 27_575 11_465
Zr3 Zr3 O6 107.4(6) 28 11_465
Zr3 Zr3 O6 35.2(4) 26 11_465
O6 Zr3 O6 89.4(8) 31_566 11_465
O6 Zr3 O6 89.4(8) . 11_465
Zr1 O1 Zr1 103.4(4) 26 .
Zr1 O1 Zr2 103.0(3) 26 .
Zr1 O1 Zr2 103.0(3) . .
Zr1 O2 Zr1 114.4(4) 26 .
Zr1 O2 Zr2 114.2(3) 26 41_665
Zr1 O2 Zr2 114.2(3) . 41_665
C1 O3 Zr1 128.8(12) . .
C10 O4 Zr1 128.7(8) 4_565 .
C10 O5 Zr2 128.3(8) . .
Zr3 O6 Zr3 110.2(15) 28 3
Zr3 O6 O6 106.3(14) 28 3
Zr3 O6 O6 106.2(14) 3 3
Zr3 O6 Zr3 71.0(11) 28 .
Zr3 O6 Zr3 118.9(19) 3 .
O6 O6 Zr3 35.2(4) 3 .
Zr3 O6 Zr3 118.9(19) 28 26
Zr3 O6 Zr3 71.0(11) 3 26
O6 O6 Zr3 35.2(4) 3 26
Zr3 O6 Zr3 59.0(9) . 26
C36 O7 Zr3 112(3) . .
O3 C1 O3 131(2) 26 .
O3 C1 C2 114.0(11) 26 .
O3 C1 C2 114.0(11) . .
C3 C2 C3 122.2(14) . 26
C3 C2 C1 118.9(7) . .
C3 C2 C1 118.9(7) 26 .
C4 C3 C2 116.7(12) . .
C4 C3 H3 121.6 . .
C2 C3 H3 121.6 . .
C3 C4 C5 119.3(13) . .
C3 C4 H4 120.3 . .
C5 C4 H4 120.3 . .
C4 C5 C4 125.1(17) . 26
C4 C5 C6 117.4(9) . .
C4 C5 C6 117.4(9) 26 .
C7 C6 C5 173(4) . .
C6 C7 C8 180(3) . .
C7 C8 C9 127.2(11) . .
C7 C8 C9 127.2(11) . 26
C9 C8 C9 103(2) . 26
F8 C9 C35 119.5(15) . 35_655
F8 C9 C8 109.8(13) . .
C35 C9 C8 129.6(18) 35_655 .
O4 C10 O5 131.7(11) 4_565 .
O4 C10 C11 115.8(14) 4_565 .
O5 C10 C11 112.2(13) . .
C12 C11 C16 120.0 . .
C12 C11 C10 120.0(9) . .
C16 C11 C10 119.7(9) . .
C11 C12 C13 120.0 . .
C11 C12 H12 120.0 . .
C13 C12 H12 120.0 . .
C14 C13 C12 120.0 . .
C14 C13 H13 120.0 . .
C12 C13 H13 120.0 . .
C13 C14 C15 120.0 . .
C13 C14 C17 119.7(12) . .
C15 C14 C17 120.2(12) . .
C16 C15 C14 120.0 . .
C16 C15 H15 120.0 . .
C14 C15 H15 120.0 . .
C15 C16 C11 120.0 . .
C15 C16 H16 120.0 . .
C11 C16 H16 120.0 . .
C18 C17 C14 178(3) . .
C17 C18 C19 177(3) . .
C20 C19 C24 120.0 . .
C20 C19 C18 118.2(15) . .
C24 C19 C18 121.7(15) . .
F2 C20 C21 117.9(14) . .
F2 C20 C19 122.1(14) . .
C21 C20 C19 120.0 . .
F1 C21 C20 120.4(13) . .
F1 C21 C22 119.6(13) . .
C20 C21 C22 120.0 . .
C23 C22 C21 120.0 . .
C23 C22 B1 118.2(11) . .
C21 C22 B1 121.6(11) . .
F4 C23 C22 123.0(14) . .
F4 C23 C24 116.7(14) . .
C22 C23 C24 120.0 . .
F3 C24 C23 127.1(15) . .
F3 C24 C19 112.9(15) . .
C23 C24 C19 120.0 . .
C26 C25 C26 100.5(19) 28 .
C26 C25 B1 129.7(10) 28 .
C26 C25 B1 129.7(10) . .
C27 C26 C25 129.8(16) . .
C27 C26 F5 116.5(14) . .
C25 C26 F5 113.2(12) . .
C28 C27 C26 128.6(16) . .
C28 C27 F6 109.6(14) . .
C26 C27 F6 121.8(14) . .
C27 C28 C27 102.4(19) . 28
C27 C28 C29 128.3(10) . .
C27 C28 C29 128.3(10) 28 .
C30 C29 C28 169(4) . .
C29 C30 C31 170(5) . .
C32 C31 C32 115(3) 28 .
C32 C31 C30 117.6(15) 28 .
C32 C31 C30 117.6(15) . .
C31 C32 C33 116.8(13) . .
C31 C32 H32 121.6 . .
C33 C32 H32 121.6 . .
C34 C33 C32 124.1(14) . .
C34 C33 H33 118.0 . .
C32 C33 H33 118.0 . .
C33 C34 C33 113.1(17) 28 .
C33 C34 C36 122.8(9) 28 .
C33 C34 C36 122.8(9) . .
F7 C35 C9 121.9(13) . 32_565
F7 C35 C37 115.0(12) . .
C9 C35 C37 122.9(16) 32_565 .
O7 C36 O7 112(6) . 28
O7 C36 C34 107(3) . .
O7 C36 C34 107(3) 28 .
C35 C37 C35 110.2(18) . 28
C35 C37 B1 124.7(9) . .
C35 C37 B1 124.7(9) 28 .
C25 B1 C37 95.4(14) . .
C25 B1 C22 115.5(10) . .
C37 B1 C22 114.9(9) . .
C25 B1 C22 115.5(14) . 28
C37 B1 C22 114.9(13) . 28
C22 B1 C22 101.6(15) . 28

loop_
_geom_bond_atom_site_label_1
_geom_bond_atom_site_label_2
_geom_bond_distance
_geom_bond_site_symmetry_2
Zr1 O2 2.091(5) 41_665
Zr1 O2 2.091(5) .
Zr1 O1 2.240(5) 41_665
Zr1 O1 2.240(5) .
Zr1 O4 2.247(8) .
Zr1 O4 2.247(8) 18_554
Zr1 O3 2.254(8) .
Zr1 O3 2.254(8) 18_554
Zr1 Zr1 3.5150(16) 26
Zr1 Zr1 3.5150(16) 27_565
Zr1 Zr2 3.5161(15) 41_665
Zr1 Zr2 3.5161(15) .
Zr2 O2 2.096(9) 19
Zr2 O2 2.096(9) 41_665
Zr2 O1 2.253(8) 27_565
Zr2 O1 2.253(8) .
Zr2 O5 2.271(8) 27_565
Zr2 O5 2.271(8) .
Zr2 O5 2.271(8) 26
Zr2 O5 2.271(8) 4_565
Zr2 Zr1 3.5161(15) 4_565
Zr2 Zr1 3.5161(15) 26
Zr2 Zr1 3.5161(15) 27_565
Zr3 O6 1.625(15) 29_566
Zr3 O6 1.625(14) 9_465
Zr3 O6 1.625(14) 3
Zr3 O7 2.26(4) 8_566
Zr3 O7 2.26(4) 11_465
Zr3 O7 2.26(4) .
Zr3 Zr3 2.667(6) 27_575
Zr3 Zr3 2.667(6) 28
Zr3 Zr3 2.667(6) 26
Zr3 O6 2.71(4) 31_566
Zr3 O6 2.71(4) .
Zr3 O6 2.71(4) 11_465
O1 Zr1 2.240(5) 26
O2 Zr1 2.091(5) 26
O2 Zr2 2.096(9) 41_665
O3 C1 1.313(10) .
O4 C10 1.273(18) 4_565
O5 C10 1.345(18) .
O6 Zr3 1.625(14) 28
O6 Zr3 1.625(14) 3
O6 O6 1.76(8) 3
O6 Zr3 2.71(4) 26
O7 C36 1.182(10) .
C1 O3 1.313(10) 26
C1 C2 1.56(2) .
C2 C3 1.463(13) .
C2 C3 1.463(13) 26
C3 C4 1.380(9) .
C3 H3 0.9300 .
C4 C5 1.391(9) .
C4 H4 0.9300 .
C5 C4 1.391(9) 26
C5 C6 1.434(19) .
C6 C7 1.198(10) .
C7 C8 1.30(3) .
C8 C9 1.376(9) .
C8 C9 1.376(9) 26
C9 F8 1.361(18) .
C9 C35 1.375(18) 35_655
C10 O4 1.273(18) 4_565
C10 C11 1.480(8) .
C11 C12 1.3900 .
C11 C16 1.3900 .
C12 C13 1.3900 .
C12 H12 0.9300 .
C13 C14 1.3900 .
C13 H13 0.9300 .
C14 C15 1.3900 .
C14 C17 1.458(8) .
C15 C16 1.3900 .
C15 H15 0.9300 .
C16 H16 0.9300 .
C17 C18 1.184(8) .
C18 C19 1.468(8) .
C19 C20 1.3900 .
C19 C24 1.3900 .
C20 F2 1.302(15) .
C20 C21 1.3900 .
C21 F1 1.236(12) .
C21 C22 1.3900 .
C22 C23 1.3900 .
C22 B1 1.654(8) .
C23 F4 1.20(2) .
C23 C24 1.3900 .
C24 F3 1.307(17) .
C25 C26 1.367(9) 28
C25 C26 1.367(9) .
C25 B1 1.48(2) .
C26 C27 1.354(9) .
C26 F5 1.372(17) .
C27 C28 1.351(9) .
C27 F6 1.378(19) .
C28 C27 1.351(9) 28
C28 C29 1.470(8) .
C29 C30 1.197(9) .
C30 C31 1.471(6) .
C31 C32 1.380(10) 28
C31 C32 1.380(10) .
C32 C33 1.386(9) .
C32 H32 0.9300 .
C33 C34 1.375(9) .
C33 H33 0.9300 .
C34 C33 1.375(10) 28
C34 C36 1.480(7) .
C35 F7 1.328(16) .
C35 C9 1.375(18) 32_565
C35 C37 1.375(9) .
C36 O7 1.182(10) 28
C37 C35 1.375(9) 28
C37 B1 1.651(9) .
B1 C22 1.654(14) 28

loop_
_geom_torsion_atom_site_label_1
_geom_torsion_atom_site_label_2
_geom_torsion_atom_site_label_3
_geom_torsion_atom_site_label_4
_geom_torsion
_geom_torsion_site_symmetry_1
_geom_torsion_site_symmetry_2
_geom_torsion_site_symmetry_3
_geom_torsion_site_symmetry_4
O2 Zr1 Zr2 O2 -113.9(5) 41_665 . . 19
O2 Zr1 Zr2 O2 0.1(2) . . . 19
O1 Zr1 Zr2 O2 -70.9(2) 41_665 . . 19
O1 Zr1 Zr2 O2 65.4(3) . . . 19
O4 Zr1 Zr2 O2 148.1(2) . . . 19
O4 Zr1 Zr2 O2 -29.8(9) 18_554 . . 19
O3 Zr1 Zr2 O2 78.5(3) . . . 19
O3 Zr1 Zr2 O2 -146.8(2) 18_554 . . 19
Zr1 Zr1 Zr2 O2 22.19(11) 26 . . 19
Zr1 Zr1 Zr2 O2 -87.27(11) 27_565 . . 19
Zr2 Zr1 Zr2 O2 -32.54(11) 41_665 . . 19
O2 Zr1 Zr2 O2 114.0(5) . . . 41_665
O1 Zr1 Zr2 O2 43.0(4) 41_665 . . 41_665
O1 Zr1 Zr2 O2 179.3(5) . . . 41_665
O4 Zr1 Zr2 O2 -98.0(4) . . . 41_665
O4 Zr1 Zr2 O2 84.1(9) 18_554 . . 41_665
O3 Zr1 Zr2 O2 -167.7(4) . . . 41_665
O3 Zr1 Zr2 O2 -33.0(4) 18_554 . . 41_665
Zr1 Zr1 Zr2 O2 136.0(4) 26 . . 41_665
Zr1 Zr1 Zr2 O2 26.6(4) 27_565 . . 41_665
Zr2 Zr1 Zr2 O2 81.3(4) 41_665 . . 41_665
O2 Zr1 Zr2 O1 -43.2(4) 41_665 . . 27_565
O2 Zr1 Zr2 O1 70.7(3) . . . 27_565
O1 Zr1 Zr2 O1 -0.3(2) 41_665 . . 27_565
O1 Zr1 Zr2 O1 136.1(4) . . . 27_565
O4 Zr1 Zr2 O1 -141.2(2) . . . 27_565
O4 Zr1 Zr2 O1 40.9(9) 18_554 . . 27_565
O3 Zr1 Zr2 O1 149.1(3) . . . 27_565
O3 Zr1 Zr2 O1 -76.2(2) 18_554 . . 27_565
Zr1 Zr1 Zr2 O1 92.83(12) 26 . . 27_565
Zr1 Zr1 Zr2 O1 -16.62(11) 27_565 . . 27_565
Zr2 Zr1 Zr2 O1 38.11(11) 41_665 . . 27_565
O2 Zr1 Zr2 O1 -179.3(5) 41_665 . . .
O2 Zr1 Zr2 O1 -65.3(4) . . . .
O1 Zr1 Zr2 O1 -136.3(4) 41_665 . . .
O4 Zr1 Zr2 O1 82.7(4) . . . .
O4 Zr1 Zr2 O1 -95.2(9) 18_554 . . .
O3 Zr1 Zr2 O1 13.1(4) . . . .
O3 Zr1 Zr2 O1 147.8(4) 18_554 . . .
Zr1 Zr1 Zr2 O1 -43.2(3) 26 . . .
Zr1 Zr1 Zr2 O1 -152.7(3) 27_565 . . .
Zr2 Zr1 Zr2 O1 -97.9(3) 41_665 . . .
O2 Zr1 Zr2 O5 167.4(5) 41_665 . . 27_565
O2 Zr1 Zr2 O5 -78.6(4) . . . 27_565
O1 Zr1 Zr2 O5 -149.6(3) 41_665 . . 27_565
O1 Zr1 Zr2 O5 -13.3(4) . . . 27_565
O4 Zr1 Zr2 O5 69.4(3) . . . 27_565
O4 Zr1 Zr2 O5 -108.5(9) 18_554 . . 27_565
O3 Zr1 Zr2 O5 -0.2(4) . . . 27_565
O3 Zr1 Zr2 O5 134.5(3) 18_554 . . 27_565
Zr1 Zr1 Zr2 O5 -56.5(3) 26 . . 27_565
Zr1 Zr1 Zr2 O5 -166.0(3) 27_565 . . 27_565
Zr2 Zr1 Zr2 O5 -111.2(3) 41_665 . . 27_565
O2 Zr1 Zr2 O5 -85.7(8) 41_665 . . .
O2 Zr1 Zr2 O5 28.2(8) . . . .
O1 Zr1 Zr2 O5 -42.8(8) 41_665 . . .
O1 Zr1 Zr2 O5 93.6(8) . . . .
O4 Zr1 Zr2 O5 176.3(8) . . . .
O4 Zr1 Zr2 O5 -1.6(12) 18_554 . . .
O3 Zr1 Zr2 O5 106.6(8) . . . .
O3 Zr1 Zr2 O5 -118.7(8) 18_554 . . .
Zr1 Zr1 Zr2 O5 50.3(7) 26 . . .
Zr1 Zr1 Zr2 O5 -59.1(7) 27_565 . . .
Zr2 Zr1 Zr2 O5 -4.4(7) 41_665 . . .
O2 Zr1 Zr2 O5 31.5(4) 41_665 . . 26
O2 Zr1 Zr2 O5 145.5(3) . . . 26
O1 Zr1 Zr2 O5 74.5(3) 41_665 . . 26
O1 Zr1 Zr2 O5 -149.2(4) . . . 26
O4 Zr1 Zr2 O5 -66.5(3) . . . 26
O4 Zr1 Zr2 O5 115.6(9) 18_554 . . 26
O3 Zr1 Zr2 O5 -136.1(3) . . . 26
O3 Zr1 Zr2 O5 -1.4(3) 18_554 . . 26
Zr1 Zr1 Zr2 O5 167.6(2) 26 . . 26
Zr1 Zr1 Zr2 O5 58.1(2) 27_565 . . 26
Zr2 Zr1 Zr2 O5 112.9(2) 41_665 . . 26
O2 Zr1 Zr2 O5 97.5(4) 41_665 . . 4_565
O2 Zr1 Zr2 O5 -148.6(3) . . . 4_565
O1 Zr1 Zr2 O5 140.4(3) 41_665 . . 4_565
O1 Zr1 Zr2 O5 -83.3(4) . . . 4_565
O4 Zr1 Zr2 O5 -0.5(3) . . . 4_565
O4 Zr1 Zr2 O5 -178.4(9) 18_554 . . 4_565
O3 Zr1 Zr2 O5 -70.2(3) . . . 4_565
O3 Zr1 Zr2 O5 64.5(3) 18_554 . . 4_565
Zr1 Zr1 Zr2 O5 -126.5(2) 26 . . 4_565
Zr1 Zr1 Zr2 O5 124.1(2) 27_565 . . 4_565
Zr2 Zr1 Zr2 O5 178.8(2) 41_665 . . 4_565
O2 Zr1 Zr2 Zr1 -81.3(4) 41_665 . . 4_565
O2 Zr1 Zr2 Zr1 32.6(2) . . . 4_565
O1 Zr1 Zr2 Zr1 -38.4(2) 41_665 . . 4_565
O1 Zr1 Zr2 Zr1 97.9(3) . . . 4_565
O4 Zr1 Zr2 Zr1 -179.3(2) . . . 4_565
O4 Zr1 Zr2 Zr1 2.8(9) 18_554 . . 4_565
O3 Zr1 Zr2 Zr1 111.0(2) . . . 4_565
O3 Zr1 Zr2 Zr1 -114.29(19) 18_554 . . 4_565
Zr1 Zr1 Zr2 Zr1 54.727(11) 26 . . 4_565
Zr1 Zr1 Zr2 Zr1 -54.727(11) 27_565 . . 4_565
Zr2 Zr1 Zr2 Zr1 0.0 41_665 . . 4_565
O2 Zr1 Zr2 Zr1 -136.0(4) 41_665 . . 26
O2 Zr1 Zr2 Zr1 -22.1(2) . . . 26
O1 Zr1 Zr2 Zr1 -93.1(2) 41_665 . . 26
O1 Zr1 Zr2 Zr1 43.2(3) . . . 26
O4 Zr1 Zr2 Zr1 125.9(2) . . . 26
O4 Zr1 Zr2 Zr1 -52.0(9) 18_554 . . 26
O3 Zr1 Zr2 Zr1 56.3(2) . . . 26
O3 Zr1 Zr2 Zr1 -169.02(19) 18_554 . . 26
Zr1 Zr1 Zr2 Zr1 -109.45(2) 27_565 . . 26
Zr2 Zr1 Zr2 Zr1 -54.727(11) 41_665 . . 26
O2 Zr1 Zr2 Zr1 -26.6(4) 41_665 . . 27_565
O2 Zr1 Zr2 Zr1 87.4(2) . . . 27_565
O1 Zr1 Zr2 Zr1 16.4(2) 41_665 . . 27_565
O1 Zr1 Zr2 Zr1 152.7(3) . . . 27_565
O4 Zr1 Zr2 Zr1 -124.6(2) . . . 27_565
O4 Zr1 Zr2 Zr1 57.5(9) 18_554 . . 27_565
O3 Zr1 Zr2 Zr1 165.7(2) . . . 27_565
O3 Zr1 Zr2 Zr1 -59.6(2) 18_554 . . 27_565
Zr1 Zr1 Zr2 Zr1 109.45(2) 26 . . 27_565
Zr2 Zr1 Zr2 Zr1 54.727(11) 41_665 . . 27_565
O2 Zr1 O1 Zr1 -106.5(4) 41_665 . . 26
O2 Zr1 O1 Zr1 -0.1(3) . . . 26
O1 Zr1 O1 Zr1 -53.4(2) 41_665 . . 26
O4 Zr1 O1 Zr1 166.1(4) . . . 26
O4 Zr1 O1 Zr1 51.2(6) 18_554 . . 26
O3 Zr1 O1 Zr1 85.5(4) . . . 26
O3 Zr1 O1 Zr1 -157.3(3) 18_554 . . 26
Zr1 Zr1 O1 Zr1 -83.4(3) 27_565 . . 26
Zr2 Zr1 O1 Zr1 -23.2(3) 41_665 . . 26
Zr2 Zr1 O1 Zr1 -107.0(4) . . . 26
O2 Zr1 O1 Zr2 0.4(3) 41_665 . . .
O2 Zr1 O1 Zr2 106.9(3) . . . .
O1 Zr1 O1 Zr2 53.5(2) 41_665 . . .
O4 Zr1 O1 Zr2 -86.9(3) . . . .
O4 Zr1 O1 Zr2 158.2(4) 18_554 . . .
O3 Zr1 O1 Zr2 -167.6(3) . . . .
O3 Zr1 O1 Zr2 -50.3(5) 18_554 . . .
Zr1 Zr1 O1 Zr2 107.0(4) 26 . . .
Zr1 Zr1 O1 Zr2 23.5(2) 27_565 . . .
Zr2 Zr1 O1 Zr2 83.8(2) 41_665 . . .
O2 Zr2 O1 Zr1 0.4(3) 19 . . 26
O2 Zr2 O1 Zr1 106.8(3) 41_665 . . 26
O1 Zr2 O1 Zr1 53.6(2) 27_565 . . 26
O5 Zr2 O1 Zr1 -85.6(3) 27_565 . . 26
O5 Zr2 O1 Zr1 -48.6(6) . . . 26
O5 Zr2 O1 Zr1 155.9(4) 26 . . 26
O5 Zr2 O1 Zr1 -167.1(4) 4_565 . . 26
Zr1 Zr2 O1 Zr1 23.5(2) 4_565 . . 26
Zr1 Zr2 O1 Zr1 107.2(5) . . . 26
Zr1 Zr2 O1 Zr1 83.7(2) 27_565 . . 26
O2 Zr2 O1 Zr1 -106.8(3) 19 . . .
O2 Zr2 O1 Zr1 -0.4(3) 41_665 . . .
O1 Zr2 O1 Zr1 -53.6(2) 27_565 . . .
O5 Zr2 O1 Zr1 167.1(4) 27_565 . . .
O5 Zr2 O1 Zr1 -155.9(4) . . . .
O5 Zr2 O1 Zr1 48.6(6) 26 . . .
O5 Zr2 O1 Zr1 85.6(3) 4_565 . . .
Zr1 Zr2 O1 Zr1 -83.7(2) 4_565 . . .
Zr1 Zr2 O1 Zr1 -107.2(5) 26 . . .
Zr1 Zr2 O1 Zr1 -23.5(2) 27_565 . . .
O2 Zr1 O2 Zr1 67.2(3) 41_665 . . 26
O1 Zr1 O2 Zr1 133.8(4) 41_665 . . 26
O1 Zr1 O2 Zr1 0.1(4) . . . 26
O4 Zr1 O2 Zr1 -22.5(7) . . . 26
O4 Zr1 O2 Zr1 -149.9(4) 18_554 . . 26
O3 Zr1 O2 Zr1 -77.0(4) . . . 26
O3 Zr1 O2 Zr1 154.1(4) 18_554 . . 26
Zr1 Zr1 O2 Zr1 97.2(3) 27_565 . . 26
Zr2 Zr1 O2 Zr1 134.3(6) 41_665 . . 26
Zr2 Zr1 O2 Zr1 37.0(3) . . . 26
O2 Zr1 O2 Zr2 -67.1(3) 41_665 . . 41_665
O1 Zr1 O2 Zr2 -0.5(3) 41_665 . . 41_665
O1 Zr1 O2 Zr2 -134.2(4) . . . 41_665
O4 Zr1 O2 Zr2 -156.8(4) . . . 41_665
O4 Zr1 O2 Zr2 75.9(4) 18_554 . . 41_665
O3 Zr1 O2 Zr2 148.7(4) . . . 41_665
O3 Zr1 O2 Zr2 19.8(7) 18_554 . . 41_665
Zr1 Zr1 O2 Zr2 -134.3(6) 26 . . 41_665
Zr1 Zr1 O2 Zr2 -37.1(3) 27_565 . . 41_665
Zr2 Zr1 O2 Zr2 -97.3(3) . . . 41_665
O2 Zr1 O3 C1 -61.2(16) 41_665 . . .
O2 Zr1 O3 C1 31.5(14) . . . .
O1 Zr1 O3 C1 79.5(14) 41_665 . . .
O1 Zr1 O3 C1 -41.2(14) . . . .
O4 Zr1 O3 C1 -118.6(14) . . . .
O4 Zr1 O3 C1 116.7(14) 18_554 . . .
O3 Zr1 O3 C1 -179.6(15) 18_554 . . .
Zr1 Zr1 O3 C1 -1.6(14) 26 . . .
Zr1 Zr1 O3 C1 8.1(19) 27_565 . . .
Zr2 Zr1 O3 C1 48.9(14) 41_665 . . .
Zr2 Zr1 O3 C1 -49.6(14) . . . .
O2 Zr1 O4 C10 -34.2(15) 41_665 . . 4_565
O2 Zr1 O4 C10 60.8(17) . . . 4_565
O1 Zr1 O4 C10 -82.3(15) 41_665 . . 4_565
O1 Zr1 O4 C10 38.6(15) . . . 4_565
O4 Zr1 O4 C10 178.1(16) 18_554 . . 4_565
O3 Zr1 O4 C10 116.4(15) . . . 4_565
O3 Zr1 O4 C10 -117.2(15) 18_554 . . 4_565
Zr1 Zr1 O4 C10 47.9(15) 26 . . 4_565
Zr1 Zr1 O4 C10 -51.1(15) 27_565 . . 4_565
Zr2 Zr1 O4 C10 -4(2) 41_665 . . 4_565
Zr2 Zr1 O4 C10 -1.3(15) . . . 4_565
O2 Zr2 O5 C10 35.5(13) 19 . . .
O2 Zr2 O5 C10 -57.2(16) 41_665 . . .
O1 Zr2 O5 C10 -37.3(13) 27_565 . . .
O1 Zr2 O5 C10 81.9(14) . . . .
O5 Zr2 O5 C10 118.9(13) 27_565 . . .
O5 Zr2 O5 C10 -114.0(14) 26 . . .
O5 Zr2 O5 C10 -176.4(14) 4_565 . . .
Zr1 Zr2 O5 C10 2.6(13) 4_565 . . .
Zr1 Zr2 O5 C10 52.2(14) 26 . . .
Zr1 Zr2 O5 C10 7.1(19) . . . .
Zr1 Zr2 O5 C10 -45.9(14) 27_565 . . .
O6 Zr3 O6 Zr3 -1(2) 29_566 . . 28
O6 Zr3 O6 Zr3 99.0(12) 9_465 . . 28
O6 Zr3 O6 Zr3 180.000(5) 3 . . 28
O7 Zr3 O6 Zr3 -32(2) 8_566 . . 28
O7 Zr3 O6 Zr3 -168.3(16) 11_465 . . 28
O7 Zr3 O6 Zr3 -96.7(12) . . . 28
Zr3 Zr3 O6 Zr3 63.6(8) 27_575 . . 28
Zr3 Zr3 O6 Zr3 143.3(11) 26 . . 28
O6 Zr3 O6 Zr3 32.9(12) 31_566 . . 28
O6 Zr3 O6 Zr3 122.3(4) 11_465 . . 28
O6 Zr3 O6 Zr3 -104(2) 29_566 . . 3
O6 Zr3 O6 Zr3 -4(2) 9_465 . . 3
O6 Zr3 O6 Zr3 76.8(17) 3 . . 3
O7 Zr3 O6 Zr3 -135.6(18) 8_566 . . 3
O7 Zr3 O6 Zr3 89(2) 11_465 . . 3
O7 Zr3 O6 Zr3 160.1(15) . . . 3
Zr3 Zr3 O6 Zr3 -39.6(13) 27_575 . . 3
Zr3 Zr3 O6 Zr3 -103.2(17) 28 . . 3
Zr3 Zr3 O6 Zr3 40.2(9) 26 . . 3
O6 Zr3 O6 Zr3 -70.3(7) 31_566 . . 3
O6 Zr3 O6 Zr3 19.1(12) 11_465 . . 3
O6 Zr3 O6 O6 179(2) 29_566 . . 3
O6 Zr3 O6 O6 -81.0(12) 9_465 . . 3
O7 Zr3 O6 O6 148(2) 8_566 . . 3
O7 Zr3 O6 O6 11.7(16) 11_465 . . 3
O7 Zr3 O6 O6 83.3(12) . . . 3
Zr3 Zr3 O6 O6 -116.4(8) 27_575 . . 3
Zr3 Zr3 O6 O6 180.000(5) 28 . . 3
Zr3 Zr3 O6 O6 -36.7(11) 26 . . 3
O6 Zr3 O6 O6 -147.1(12) 31_566 . . 3
O6 Zr3 O6 O6 -57.7(4) 11_465 . . 3
O6 Zr3 O6 Zr3 -144.6(14) 29_566 . . 26
O6 Zr3 O6 Zr3 -44.3(15) 9_465 . . 26
O6 Zr3 O6 Zr3 36.7(11) 3 . . 26
O7 Zr3 O6 Zr3 -175.7(16) 8_566 . . 26
O7 Zr3 O6 Zr3 48.4(17) 11_465 . . 26
O7 Zr3 O6 Zr3 119.9(9) . . . 26
Zr3 Zr3 O6 Zr3 -79.8(4) 27_575 . . 26
Zr3 Zr3 O6 Zr3 -143.3(11) 28 . . 26
O6 Zr3 O6 Zr3 -110.5(2) 31_566 . . 26
O6 Zr3 O6 Zr3 -21.1(7) 11_465 . . 26
O6 Zr3 O7 C36 -1(4) 29_566 . . .
O6 Zr3 O7 C36 -152(5) 9_465 . . .
O6 Zr3 O7 C36 108(5) 3 . . .
O7 Zr3 O7 C36 -75(5) 8_566 . . .
O7 Zr3 O7 C36 -161(4) 11_465 . . .
Zr3 Zr3 O7 C36 -30(8) 27_575 . . .
Zr3 Zr3 O7 C36 33(4) 28 . . .
Zr3 Zr3 O7 C36 120(4) 26 . . .
O6 Zr3 O7 C36 -8(5) 31_566 . . .
O6 Zr3 O7 C36 68(4) . . . .
O6 Zr3 O7 C36 139(3) 11_465 . . .
Zr1 O3 C1 O3 4(3) . . . 26
Zr1 O3 C1 C2 -164.6(10) . . . .
O3 C1 C2 C3 4(3) 26 . . .
O3 C1 C2 C3 174.4(17) . . . .
O3 C1 C2 C3 -174.4(17) 26 . . 26
O3 C1 C2 C3 -4(3) . . . 26
C3 C2 C3 C4 -9(4) 26 . . .
C1 C2 C3 C4 172.9(19) . . . .
C2 C3 C4 C5 5(4) . . . .
C3 C4 C5 C4 -1(6) . . . 26
C3 C4 C5 C6 179(2) . . . .
C4 C5 C6 C7 -90(3) . . . .
C4 C5 C6 C7 90(3) 26 . . .
C5 C6 C7 C8 0(100) . . . .
C6 C7 C8 C9 100(100) . . . .
C6 C7 C8 C9 -100(100) . . . 26
C7 C8 C9 F8 -16(5) . . . .
C9 C8 C9 F8 -179.4(17) 26 . . .
C7 C8 C9 C35 177(3) . . . 35_655
C9 C8 C9 C35 14(5) 26 . . 35_655
Zr2 O5 C10 O4 -5(3) . . . 4_565
Zr2 O5 C10 C11 -178.5(8) . . . .
O4 C10 C11 C12 2(2) 4_565 . . .
O5 C10 C11 C12 176.8(11) . . . .
O4 C10 C11 C16 175.8(13) 4_565 . . .
O5 C10 C11 C16 -10(2) . . . .
C16 C11 C12 C13 0.0 . . . .
C10 C11 C12 C13 173.6(14) . . . .
C11 C12 C13 C14 0.0 . . . .
C12 C13 C14 C15 0.0 . . . .
C12 C13 C14 C17 -177.5(15) . . . .
C13 C14 C15 C16 0.0 . . . .
C17 C14 C15 C16 177.5(15) . . . .
C14 C15 C16 C11 0.0 . . . .
C12 C11 C16 C15 0.0 . . . .
C10 C11 C16 C15 -173.6(14) . . . .
C13 C14 C17 C18 76(98) . . . .
C15 C14 C17 C18 -102(98) . . . .
C14 C17 C18 C19 32(100) . . . .
C17 C18 C19 C20 172(100) . . . .
C17 C18 C19 C24 -6(49) . . . .
C24 C19 C20 F2 179.4(18) . . . .
C18 C19 C20 F2 1(2) . . . .
C24 C19 C20 C21 0.0 . . . .
C18 C19 C20 C21 -178.4(15) . . . .
F2 C20 C21 F1 1.2(19) . . . .
C19 C20 C21 F1 -179.4(17) . . . .
F2 C20 C21 C22 -179.4(17) . . . .
C19 C20 C21 C22 0.0 . . . .
F1 C21 C22 C23 179.4(16) . . . .
C20 C21 C22 C23 0.0 . . . .
F1 C21 C22 B1 -5.9(17) . . . .
C20 C21 C22 B1 174.6(10) . . . .
C21 C22 C23 F4 173(2) . . . .
B1 C22 C23 F4 -2(2) . . . .
C21 C22 C23 C24 0.0 . . . .
B1 C22 C23 C24 -174.8(10) . . . .
F4 C23 C24 F3 8(3) . . . .
C22 C23 C24 F3 -179.3(19) . . . .
F4 C23 C24 C19 -173(2) . . . .
C22 C23 C24 C19 0.0 . . . .
C20 C19 C24 F3 179.4(16) . . . .
C18 C19 C24 F3 -2(2) . . . .
C20 C19 C24 C23 0.0 . . . .
C18 C19 C24 C23 178.4(16) . . . .
C26 C25 C26 C27 0(2) 28 . . .
B1 C25 C26 C27 179(2) . . . .
C26 C25 C26 F5 -172.1(16) 28 . . .
B1 C25 C26 F5 7(3) . . . .
C25 C26 C27 C28 -3(3) . . . .
F5 C26 C27 C28 169(3) . . . .
C25 C26 C27 F6 180(2) . . . .
F5 C26 C27 F6 -8(3) . . . .
C26 C27 C28 C27 5(4) . . . 28
F6 C27 C28 C27 -178(2) . . . 28
C26 C27 C28 C29 -165(3) . . . .
F6 C27 C28 C29 13(5) . . . .
C27 C28 C29 C30 84(4) . . . .
C27 C28 C29 C30 -84(4) 28 . . .
C28 C29 C30 C31 180.00(7) . . . .
C29 C30 C31 C32 72(5) . . . 28
C29 C30 C31 C32 -72(5) . . . .
C32 C31 C32 C33 35(8) 28 . . .
C30 C31 C32 C33 -180(4) . . . .
C31 C32 C33 C34 -16(8) . . . .
C32 C33 C34 C33 -4(9) . . . 28
C32 C33 C34 C36 -171(4) . . . .
Zr3 O7 C36 O7 -72(7) . . . 28
Zr3 O7 C36 C34 171(3) . . . .
C33 C34 C36 O7 157(6) 28 . . .
C33 C34 C36 O7 -37(9) . . . .
C33 C34 C36 O7 37(9) 28 . . 28
C33 C34 C36 O7 -157(6) . . . 28
F7 C35 C37 C35 176.1(15) . . . 28
C9 C35 C37 C35 1(4) 32_565 . . 28
F7 C35 C37 B1 -11(3) . . . .
C9 C35 C37 B1 174(2) 32_565 . . .
C26 C25 B1 C37 -91(2) 28 . . .
C26 C25 B1 C37 91(2) . . . .
C26 C25 B1 C22 148.6(17) 28 . . .
C26 C25 B1 C22 -30(3) . . . .
C26 C25 B1 C22 30(3) 28 . . 28
C26 C25 B1 C22 -149(2) . . . 28
C35 C37 B1 C25 -86(2) . . . .
C35 C37 B1 C25 86(2) 28 . . .
C35 C37 B1 C22 35(3) . . . .
C35 C37 B1 C22 -152.5(19) 28 . . .
C35 C37 B1 C22 152(2) . . . 28
C35 C37 B1 C22 -35(3) 28 . . 28
C23 C22 B1 C25 -37.5(13) . . . .
C21 C22 B1 C25 147.8(12) . . . .
C23 C22 B1 C37 -147.2(11) . . . .
C21 C22 B1 C37 38.1(15) . . . .
C23 C22 B1 C22 88.2(15) . . . 28
C21 C22 B1 C22 -86.5(14) . . . 28

loop_
_cod_changelog_entry_id
_cod_changelog_entry_author
_cod_changelog_entry_date
_cod_changelog_entry_text
1 'Vaitkus, Antanas' 2022-05-09T03:20:00+03:00 'Updated bibliographic information.'
